data_7124092
loop_
_publ_author_name
'Li, Zhong'
'Zhang, Jing'
'Lin, Li-Dan'
'Liu, Jin-Hua'
'Li, Xin-Xiong'
'Zheng, Shou-Tian'

_publ_section_title
;
 Inorganic-Organic Hybrid High-dimensional Polyoxotantalates and Their
 Structural Transformations Triggered by Water
;
_journal_name_full 'Chemical Communications'
_journal_paper_doi 10.1039/C9CC05884B
_journal_year 2019
_chemical_formula_sum 'C20 H80 Cu7 N20 O52 Ta12'
_chemical_formula_weight 4049.22
_space_group_crystal_system monoclinic
_space_group_IT_number 12
_space_group_name_Hall '-C 2y'
_space_group_name_H-M_alt 'C 1 2/m 1'
_symmetry_space_group_name_Hall '-C 2y'
_symmetry_space_group_name_H-M 'C 1 2/m 1'
_atom_sites_solution_hydrogens difmap
_audit_creation_method SHELXL-2014
_audit_update_record
;
2019-07-18 deposited with the CCDC.    2019-08-30 downloaded from the CCDC.
;
_cell_angle_alpha 90
_cell_angle_beta 129.823(2)
_cell_angle_gamma 90
_cell_formula_units_Z 4
_cell_length_a 27.114(5)
_cell_length_b 27.532(5)
_cell_length_c 18.723(4)
_cell_measurement_reflns_used 4132
_cell_measurement_temperature 296(2)
_cell_measurement_theta_max 24.93
_cell_measurement_theta_min 2.45
_cell_volume 10735(4)
_computing_structure_refinement 'SHELXL-2014 (Sheldrick, 2014)'
_diffrn_ambient_temperature 296(2)
_diffrn_measured_fraction_theta_full 0.967
_diffrn_measured_fraction_theta_max 0.991
_diffrn_measurement_device_type 'CCD area detector'
_diffrn_measurement_method 'phi and omega scans'
_diffrn_radiation_type MoK\a
_diffrn_radiation_wavelength 0.71073
_diffrn_reflns_av_R_equivalents 0.0509
_diffrn_reflns_av_unetI/netI 0.0743
_diffrn_reflns_Laue_measured_fraction_full 0.967
_diffrn_reflns_Laue_measured_fraction_max 0.991
_diffrn_reflns_limit_h_max 32
_diffrn_reflns_limit_h_min -30
_diffrn_reflns_limit_k_max 32
_diffrn_reflns_limit_k_min -22
_diffrn_reflns_limit_l_max 22
_diffrn_reflns_limit_l_min -22
_diffrn_reflns_number 23018
_diffrn_reflns_point_group_measured_fraction_full 0.967
_diffrn_reflns_point_group_measured_fraction_max 0.991
_diffrn_reflns_theta_full 25.242
_diffrn_reflns_theta_max 25.006
_diffrn_reflns_theta_min 2.048
_exptl_absorpt_coefficient_mu 13.600
_exptl_absorpt_correction_T_max 0.7452
_exptl_absorpt_correction_T_min 0.6274
_exptl_absorpt_correction_type psi-scan
_exptl_crystal_colour violet
_exptl_crystal_density_diffrn 2.456
_exptl_crystal_description block
_exptl_crystal_F_000 7020
_exptl_crystal_size_max 0.1
_exptl_crystal_size_mid 0.1
_exptl_crystal_size_min 0.1
_platon_squeeze_details ' ?'
_refine_diff_density_max 1.989
_refine_diff_density_min -2.910
_refine_diff_density_rms 0.263
_refine_ls_extinction_method none
_refine_ls_goodness_of_fit_ref 0.998
_refine_ls_hydrogen_treatment constr
_refine_ls_matrix_type full
_refine_ls_number_parameters 508
_refine_ls_number_reflns 9596
_refine_ls_number_restraints 54
_refine_ls_restrained_S_all 0.996
_refine_ls_R_factor_all 0.0786
_refine_ls_R_factor_gt 0.0430
_refine_ls_shift/su_max 0.001
_refine_ls_shift/su_mean 0.000
_refine_ls_structure_factor_coef Fsqd
_refine_ls_weighting_details 'w=1/[\s^2^(Fo^2^)+(0.0423P)^2^] where P=(Fo^2^+2Fc^2^)/3'
_refine_ls_weighting_scheme calc
_refine_ls_wR_factor_gt 0.0932
_refine_ls_wR_factor_ref 0.1022
_reflns_Friedel_coverage 0.000
_reflns_number_gt 6335
_reflns_number_total 9596
_reflns_threshold_expression 'I > 2\s(I)'
_cod_data_source_file c9cc05884b2.cif
_cod_data_source_block a_CCDC3
_cod_original_cell_volume 10735(3)
_cod_database_code 7124092
_shelx_space_group_comment
;
The symmetry employed for this shelxl refinement is uniquely defined
by the following loop, which should always be used as a source of
symmetry information in preference to the above space-group names.
They are only intended as comments.
;
_shelxl_version_number 2014-3

loop_
_space_group_symop_operation_xyz
'x, y, z'
'-x, y, -z'
'x+1/2, y+1/2, z'
'-x+1/2, y+1/2, -z'
'-x, -y, -z'
'x, -y, z'
'-x+1/2, -y+1/2, -z'
'x+1/2, -y+1/2, z'

loop_
_atom_site_label
_atom_site_type_symbol
_atom_site_fract_x
_atom_site_fract_y
_atom_site_fract_z
_atom_site_U_iso_or_equiv
_atom_site_adp_type
_atom_site_occupancy
_atom_site_site_symmetry_order
_atom_site_calc_flag
_atom_site_refinement_flags_posn
_atom_site_refinement_flags_adp
_atom_site_refinement_flags_occupancy
Ta1 Ta 0.24633(3) 0.18999(2) 0.90806(3) 0.02243(13) Uani 1 1 d . . .
Ta2 Ta 0.16014(3) 0.13178(2) 0.70662(4) 0.02560(14) Uani 1 1 d . . .
Ta3 Ta 0.24239(3) 0.18391(2) 0.65149(4) 0.02924(15) Uani 1 1 d . . .
Ta4 Ta 0.32110(2) 0.12530(2) 0.85344(4) 0.02404(14) Uani 1 1 d . . .
Ta5 Ta 0.33201(2) 0.24506(2) 0.85148(4) 0.02292(13) Uani 1 1 d . . .
Ta6 Ta 0.16680(3) 0.25264(2) 0.70125(4) 0.02442(13) Uani 1 1 d . . .
Cu1 Cu 0.25533(10) 0.30122(6) 0.89411(14) 0.0501(5) Uani 1 1 d . . .
Cu2 Cu 0.27183(12) 0.5000 0.23001(16) 0.0361(6) Uani 1 2 d S T P
Cu3 Cu 0.0000 0.32202(9) 0.0000 0.0453(6) Uani 1 2 d S T P
Cu4 Cu 0.22813(12) 0.16760(6) 0.44400(14) 0.0601(6) Uani 1 1 d . . .
Cu5 Cu 0.0000 0.20289(8) 0.5000 0.0401(6) Uani 1 2 d S T P
O1 O 0.1888(4) 0.2494(2) 0.8293(6) 0.0233(18) Uani 1 1 d . . .
O2 O 0.3119(4) 0.2435(3) 0.9418(5) 0.0242(19) Uani 1 1 d . . .
O3 O 0.2452(4) 0.1905(2) 0.7801(5) 0.0187(17) Uani 1 1 d . . .
O4 O 0.3098(4) 0.1413(3) 0.9465(5) 0.0266(19) Uani 1 1 d . . .
O5 O 0.2461(5) 0.1934(3) 1.0042(6) 0.033(2) Uani 1 1 d . . .
O6 O 0.1730(4) 0.1402(3) 0.6144(5) 0.032(2) Uani 1 1 d . . .
O7 O 0.2535(4) 0.2898(3) 0.7875(5) 0.0222(18) Uani 1 1 d . . .
O8 O 0.1833(4) 0.2412(3) 0.6161(5) 0.0273(19) Uani 1 1 d . . .
O9 O 0.1144(4) 0.1960(3) 0.6620(6) 0.031(2) Uani 1 1 d . . .
O10 O 0.3066(4) 0.1342(3) 0.7365(6) 0.033(2) Uani 1 1 d . . .
O11 O 0.2375(4) 0.0912(3) 0.7818(6) 0.0271(19) Uani 1 1 d . . .
O12 O 0.1747(4) 0.1484(3) 0.8232(6) 0.030(2) Uani 1 1 d . . .
O13 O 0.3784(4) 0.0770(3) 0.9090(6) 0.034(2) Uani 1 1 d . . .
O14 O 0.3776(4) 0.1839(3) 0.9025(6) 0.030(2) Uani 1 1 d . . .
O15 O 0.1103(4) 0.3023(3) 0.6471(7) 0.042(2) Uani 1 1 d . . .
O16 O 0.3121(4) 0.2346(3) 0.7337(6) 0.033(2) Uani 1 1 d . . .
O17 O 0.3954(4) 0.2889(3) 0.9074(6) 0.034(2) Uani 1 1 d . . .
O18 O 0.0953(4) 0.0894(3) 0.6510(6) 0.038(2) Uani 1 1 d . . .
O19 O 0.2393(5) 0.1820(3) 0.5513(6) 0.043(3) Uani 1 1 d . . .
O23 O 0.3231(5) 0.2064(3) 0.5093(7) 0.052(3) Uani 1 1 d . . .
N14 N 0.3400(9) 0.5000 0.2187(12) 0.047(5) Uani 1 2 d S T P
H14A H 0.3649 0.4735 0.2474 0.056 Uiso 0.5 1 d R U P
H14B H 0.3649 0.5264 0.2474 0.056 Uiso 0.5 1 d R U P
O24 O 0.1673(5) 0.2249(3) 0.3732(7) 0.054(3) Uani 1 1 d . . .
N12 N 0.0090(6) 0.2736(4) 0.0886(9) 0.052(3) Uani 1 1 d . . .
H12C H 0.0394 0.2514 0.1065 0.062 Uiso 1 1 d R U .
H12D H -0.0284 0.2582 0.0620 0.062 Uiso 1 1 d R U .
O1W O 0.3991(5) 0.2446(4) 1.1376(8) 0.063(3) Uani 1 1 d . . .
N11 N 0.3265(6) 0.3527(4) 0.9530(8) 0.043(3) Uani 1 1 d . . .
H11C H 0.3480 0.3493 0.9315 0.051 Uiso 1 1 d R U .
H11D H 0.3543 0.3490 1.0151 0.051 Uiso 1 1 d R U .
N10 N 0.1993(7) 0.3625(4) 0.8324(9) 0.050(3) Uani 1 1 d . . .
H10C H 0.1775 0.3671 0.8531 0.060 Uiso 1 1 d R U .
H10D H 0.1705 0.3578 0.7705 0.060 Uiso 1 1 d R U .
N9 N 0.0194(6) 0.2527(5) 0.4422(8) 0.057(4) Uani 1 1 d . . .
H9C H 0.0572 0.2673 0.4866 0.069 Uiso 1 1 d R U .
H9D H -0.0116 0.2755 0.4131 0.069 Uiso 1 1 d R U .
N8 N 0.2108(9) 0.5000 0.0899(12) 0.051(5) Uani 1 2 d S T P
H8C H 0.1855 0.5264 0.0687 0.061 Uiso 0.5 1 d R U P
H8D H 0.1855 0.4735 0.0687 0.061 Uiso 0.5 1 d R U P
N7 N 0.0246(6) 0.1551(4) 0.4471(8) 0.046(3) Uani 1 1 d . . .
H7C H -0.0089 0.1356 0.4061 0.055 Uiso 1 1 d R U .
H7D H 0.0574 0.1365 0.4929 0.055 Uiso 1 1 d R U .
N6 N 0.2052(9) 0.5000 0.2456(12) 0.046(5) Uani 1 2 d S T P
H6C H 0.1802 0.4735 0.2178 0.055 Uiso 0.5 1 d R U P
H6D H 0.1802 0.5265 0.2178 0.055 Uiso 0.5 1 d R U P
N5 N 0.0023(7) 0.3725(5) 0.0794(10) 0.071(5) Uani 1 1 d . . .
H5C H -0.0285 0.3949 0.0436 0.085 Uiso 1 1 d R U .
H5D H 0.0407 0.3875 0.1156 0.085 Uiso 1 1 d R U .
N4 N 0.3368(9) 0.5000 0.3710(12) 0.058(5) Uani 1 2 d S T P
H4C H 0.3700 0.5196 0.3909 0.069 Uiso 0.5 1 d R U P
H4D H 0.3519 0.4698 0.3923 0.069 Uiso 0.5 1 d R U P
C12 C 0.0272(9) 0.3033(7) 0.1696(11) 0.073(6) Uani 1 1 d . . .
H12A H 0.0719 0.3114 0.2078 0.087 Uiso 1 1 d R U .
H12B H 0.0207 0.2852 0.2068 0.087 Uiso 1 1 d R U .
N3 N 0.2205(9) 0.1501(6) 0.3377(12) 0.094(5) Uani 1 1 d . U .
H3C H 0.2382 0.1737 0.3271 0.112 Uiso 1 1 d R U .
H3D H 0.1785 0.1482 0.2877 0.112 Uiso 1 1 d R U .
C11 C 0.2361(17) 0.5000 0.346(2) 0.100(11) Uani 1 2 d S T P
H11A H 0.2355 0.4676 0.3642 0.120 Uiso 0.5 1 d R U P
H11B H 0.2116 0.5204 0.3546 0.120 Uiso 0.5 1 d R U P
N2 N 0.2393(9) 0.0985(6) 0.4661(13) 0.102(6) Uani 1 1 d . U .
H2C H 0.2082 0.0875 0.4664 0.122 Uiso 1 1 d R U .
H2D H 0.2773 0.0933 0.5229 0.122 Uiso 1 1 d R U .
C10 C 0.0417(12) 0.1808(8) 0.3996(16) 0.098(7) Uani 1 1 d . U .
H10A H 0.0265 0.1633 0.3446 0.118 Uiso 1 1 d R U .
H10B H 0.0878 0.1811 0.4401 0.118 Uiso 1 1 d R U .
C9 C 0.0215(11) 0.2296(7) 0.3749(14) 0.086(7) Uani 1 1 d . . .
H9A H 0.0498 0.2473 0.3702 0.103 Uiso 1 1 d R U .
H9B H -0.0205 0.2298 0.3147 0.103 Uiso 1 1 d R U .
C8 C -0.0078(12) 0.3468(9) 0.1379(15) 0.098(7) Uani 1 1 d . . .
H8A H -0.0525 0.3390 0.1016 0.118 Uiso 1 1 d R U .
H8B H 0.0048 0.3668 0.1892 0.118 Uiso 1 1 d R U .
C7 C 0.245(2) 0.5000 0.056(3) 0.142(14) Uani 1 2 d S TU P
H7A H 0.2312 0.5280 0.0168 0.171 Uiso 0.5 1 d R U P
H7B H 0.2312 0.4720 0.0168 0.171 Uiso 0.5 1 d R U P
C6 C 0.2944(12) 0.4035(8) 0.9248(17) 0.105(7) Uani 1 1 d . U .
H6A H 0.3194 0.4259 0.9199 0.126 Uiso 1 1 d R U .
H6B H 0.2955 0.4147 0.9743 0.126 Uiso 1 1 d R U .
C5 C 0.2360(12) 0.4052(8) 0.8531(17) 0.103(7) Uani 1 1 d . U .
H5A H 0.2150 0.4328 0.8547 0.124 Uiso 1 1 d R U .
H5B H 0.2363 0.4100 0.8027 0.124 Uiso 1 1 d R U .
C4 C 0.2377(14) 0.0723(9) 0.3983(19) 0.131(8) Uani 1 1 d . U .
H4A H 0.1965 0.0570 0.3548 0.157 Uiso 1 1 d R U .
H4B H 0.2699 0.0473 0.4290 0.157 Uiso 1 1 d R U .
C2 C 0.311(2) 0.5000 0.119(3) 0.132(13) Uani 1 2 d S TU P
H2A H 0.3264 0.4719 0.1082 0.159 Uiso 0.5 1 d R U P
H2B H 0.3264 0.5282 0.1082 0.159 Uiso 0.5 1 d R U P
C1 C 0.2476(18) 0.1046(12) 0.346(2) 0.181(11) Uani 1 1 d . U .
H1A H 0.2929 0.1092 0.3812 0.218 Uiso 1 1 d R U .
H1B H 0.2301 0.0911 0.2864 0.218 Uiso 1 1 d R U .
O2W O 0.3695(8) 0.0853(5) 0.6875(11) 0.108(5) Uani 1 1 d . . .
O3W O 0.3709(8) 0.0892(5) 1.1067(10) 0.111(5) Uani 1 1 d . . .
O4W O 0.4186(8) 0.1368(5) 0.6043(11) 0.112(5) Uani 1 1 d . . .
C3 C 0.3038(18) 0.5179(11) 0.406(3) 0.072(12) Uiso 0.5 1 d . . P
H3A H 0.3041 0.5528 0.4066 0.087 Uiso 0.5 1 d R U P
H3B H 0.3263 0.5068 0.4685 0.087 Uiso 0.5 1 d R U P
O5W O 0.5500(10) 0.1615(6) 0.7317(14) 0.150(7) Uiso 1 1 d . . .

loop_
_atom_site_aniso_label
_atom_site_aniso_U_11
_atom_site_aniso_U_22
_atom_site_aniso_U_33
_atom_site_aniso_U_23
_atom_site_aniso_U_13
_atom_site_aniso_U_12
Ta1 0.0281(3) 0.0221(3) 0.0209(3) 0.0008(2) 0.0174(3) 0.0000(2)
Ta2 0.0197(3) 0.0247(3) 0.0228(3) -0.0009(2) 0.0092(3) -0.0011(2)
Ta3 0.0379(4) 0.0313(3) 0.0229(3) -0.0014(2) 0.0215(3) -0.0001(2)
Ta4 0.0201(3) 0.0238(3) 0.0251(3) -0.0001(2) 0.0130(3) 0.0017(2)
Ta5 0.0205(3) 0.0259(3) 0.0226(3) -0.0002(2) 0.0139(3) -0.0015(2)
Ta6 0.0215(3) 0.0256(3) 0.0196(3) 0.0027(2) 0.0102(3) 0.0024(2)
Cu1 0.0606(14) 0.0504(11) 0.0503(13) 0.0018(9) 0.0404(12) 0.0004(10)
Cu2 0.0382(15) 0.0417(14) 0.0308(15) 0.000 0.0232(14) 0.000
Cu3 0.0425(16) 0.0443(15) 0.0401(17) 0.000 0.0224(15) 0.000
Cu4 0.120(2) 0.0381(11) 0.0556(14) -0.0038(9) 0.0711(16) -0.0045(11)
Cu5 0.0386(15) 0.0488(15) 0.0382(16) 0.000 0.0271(14) 0.000
O1 0.032(5) 0.018(4) 0.027(5) 0.000(3) 0.022(5) -0.002(3)
O2 0.030(5) 0.029(5) 0.015(5) 0.002(3) 0.015(4) 0.000(4)
O3 0.019(4) 0.018(4) 0.013(4) 0.006(3) 0.007(4) 0.011(3)
O4 0.025(5) 0.033(5) 0.020(5) 0.000(4) 0.014(5) 0.001(4)
O5 0.056(6) 0.031(5) 0.032(6) 0.004(4) 0.037(5) 0.005(4)
O6 0.032(5) 0.036(5) 0.008(5) 0.000(4) 0.004(5) -0.001(4)
O7 0.028(5) 0.015(4) 0.019(5) 0.002(3) 0.014(4) 0.002(3)
O8 0.031(5) 0.031(5) 0.019(5) 0.000(4) 0.016(5) 0.001(4)
O9 0.015(5) 0.041(5) 0.021(5) -0.006(4) 0.004(4) 0.005(4)
O10 0.036(6) 0.037(5) 0.039(6) -0.009(4) 0.030(5) -0.001(4)
O11 0.029(5) 0.020(4) 0.026(5) -0.002(4) 0.015(5) 0.004(4)
O12 0.037(6) 0.023(5) 0.041(6) 0.000(4) 0.030(5) -0.001(4)
O13 0.026(5) 0.029(5) 0.038(6) 0.008(4) 0.015(5) 0.007(4)
O14 0.029(5) 0.031(5) 0.031(6) -0.001(4) 0.020(5) 0.003(4)
O15 0.031(6) 0.028(5) 0.049(7) 0.000(4) 0.017(5) 0.012(4)
O16 0.034(5) 0.046(5) 0.034(6) -0.004(4) 0.028(5) -0.003(4)
O17 0.030(5) 0.032(5) 0.038(6) -0.006(4) 0.020(5) -0.012(4)
O18 0.029(5) 0.022(5) 0.051(7) -0.004(4) 0.021(5) -0.002(4)
O19 0.080(8) 0.039(6) 0.031(6) -0.005(4) 0.045(6) 0.003(5)
O23 0.072(8) 0.054(6) 0.050(7) 0.013(5) 0.048(7) 0.007(5)
N14 0.054(12) 0.038(10) 0.059(14) 0.000 0.042(12) 0.000
O24 0.067(8) 0.055(7) 0.045(7) 0.003(5) 0.037(7) -0.004(5)
N12 0.022(7) 0.072(9) 0.054(9) 0.009(7) 0.021(7) 0.001(6)
O1W 0.048(7) 0.078(8) 0.058(8) -0.018(6) 0.032(7) 0.001(6)
N11 0.063(9) 0.035(7) 0.051(9) -0.011(6) 0.046(8) -0.013(6)
N10 0.088(11) 0.035(7) 0.052(9) 0.004(6) 0.056(9) 0.012(7)
N9 0.046(8) 0.076(10) 0.028(8) -0.009(6) 0.014(7) -0.025(7)
N8 0.053(13) 0.058(12) 0.054(13) 0.000 0.039(12) 0.000
N7 0.036(7) 0.066(9) 0.022(7) -0.007(6) 0.013(7) 0.004(6)
N6 0.072(14) 0.035(9) 0.068(14) 0.000 0.062(13) 0.000
N5 0.032(8) 0.057(9) 0.064(11) -0.024(8) 0.004(8) 0.005(7)
N4 0.040(12) 0.084(14) 0.030(12) 0.000 0.014(10) 0.000
C12 0.059(13) 0.121(17) 0.027(10) -0.009(11) 0.023(10) -0.005(12)
N3 0.096(6) 0.094(6) 0.093(6) 0.000(2) 0.061(4) 0.000(2)
C11 0.12(3) 0.15(3) 0.06(2) 0.000 0.07(2) 0.000
N2 0.104(6) 0.102(6) 0.101(6) 0.000(2) 0.066(4) 0.000(2)
C10 0.099(7) 0.099(7) 0.098(7) -0.001(2) 0.064(5) 0.001(2)
C9 0.125(19) 0.107(16) 0.085(16) 0.006(12) 0.094(16) -0.007(13)
C8 0.085(18) 0.14(2) 0.062(16) -0.013(14) 0.045(15) 0.015(16)
C7 0.142(14) 0.143(14) 0.142(14) 0.000 0.091(9) 0.000
C6 0.105(8) 0.103(8) 0.105(8) 0.001(2) 0.066(5) -0.001(2)
C5 0.103(7) 0.102(7) 0.104(7) 0.001(2) 0.066(5) 0.000(2)
C4 0.131(8) 0.131(8) 0.131(8) -0.0002(10) 0.084(5) 0.0001(10)
C2 0.132(13) 0.133(13) 0.132(13) 0.000 0.085(8) 0.000
C1 0.182(11) 0.181(11) 0.181(11) 0.0000(10) 0.116(7) 0.0001(10)
O2W 0.124(14) 0.112(11) 0.128(14) -0.013(9) 0.100(13) 0.014(9)
O3W 0.104(12) 0.156(14) 0.092(12) 0.054(9) 0.071(11) 0.035(10)
O4W 0.115(14) 0.100(11) 0.122(14) 0.020(9) 0.076(13) 0.016(9)

loop_
_atom_type_symbol
_atom_type_description
_atom_type_scat_dispersion_real
_atom_type_scat_dispersion_imag
_atom_type_scat_source
O O 0.0106 0.0060 'International Tables Vol C Tables 4.2.6.8 and 6.1.1.4'
Cu Cu 0.3201 1.2651 'International Tables Vol C Tables 4.2.6.8 and 6.1.1.4'
Ta Ta -0.7052 6.5227 'International Tables Vol C Tables 4.2.6.8 and 6.1.1.4'
C C 0.0033 0.0016 'International Tables Vol C Tables 4.2.6.8 and 6.1.1.4'
N N 0.0061 0.0033 'International Tables Vol C Tables 4.2.6.8 and 6.1.1.4'
H H 0.0000 0.0000 'International Tables Vol C Tables 4.2.6.8 and 6.1.1.4'

loop_
_geom_angle_atom_site_label_1
_geom_angle_atom_site_label_2
_geom_angle_atom_site_label_3
_geom_angle
_geom_angle_site_symmetry_1
_geom_angle_site_symmetry_3
O5 Ta1 O12 102.1(4) . .
O5 Ta1 O4 103.7(3) . .
O12 Ta1 O4 94.7(3) . .
O5 Ta1 O2 102.1(3) . .
O12 Ta1 O2 153.7(3) . .
O4 Ta1 O2 89.7(3) . .
O5 Ta1 O1 100.7(3) . .
O12 Ta1 O1 88.9(3) . .
O4 Ta1 O1 154.0(3) . .
O2 Ta1 O1 76.4(3) . .
O5 Ta1 O3 176.6(3) . .
O12 Ta1 O3 79.3(3) . .
O4 Ta1 O3 79.1(3) . .
O2 Ta1 O3 76.0(3) . .
O1 Ta1 O3 76.2(3) . .
O5 Ta1 Cu1 94.8(2) . .
O12 Ta1 Cu1 128.0(2) . .
O4 Ta1 Cu1 128.4(2) . .
O2 Ta1 Cu1 39.1(2) . .
O1 Ta1 Cu1 39.4(2) . .
O3 Ta1 Cu1 81.96(17) . .
O5 Ta1 Ta2 135.2(3) . .
O12 Ta1 Ta2 33.2(2) . .
O4 Ta1 Ta2 84.2(2) . .
O2 Ta1 Ta2 122.3(2) . .
O1 Ta1 Ta2 84.9(2) . .
O3 Ta1 Ta2 46.39(18) . .
Cu1 Ta1 Ta2 114.76(4) . .
O5 Ta1 Ta4 136.7(3) . .
O12 Ta1 Ta4 85.3(2) . .
O4 Ta1 Ta4 33.1(2) . .
O2 Ta1 Ta4 84.3(2) . .
O1 Ta1 Ta4 122.2(2) . .
O3 Ta1 Ta4 46.17(16) . .
Cu1 Ta1 Ta4 114.12(4) . .
Ta2 Ta1 Ta4 60.88(2) . .
O18 Ta2 O11 104.3(3) . .
O18 Ta2 O6 103.0(4) . .
O11 Ta2 O6 89.3(3) . .
O18 Ta2 O12 102.6(4) . .
O11 Ta2 O12 88.5(3) . .
O6 Ta2 O12 154.1(3) . .
O18 Ta2 O9 102.6(3) . .
O11 Ta2 O9 153.0(3) . .
O6 Ta2 O9 86.6(3) . .
O12 Ta2 O9 83.7(3) . .
O18 Ta2 O3 178.4(3) . .
O11 Ta2 O3 77.2(3) . .
O6 Ta2 O3 77.3(3) . .
O12 Ta2 O3 77.0(3) . .
O9 Ta2 O3 75.9(3) . .
O18 Ta2 Ta1 133.9(3) . .
O11 Ta2 Ta1 79.0(2) . .
O6 Ta2 Ta1 123.1(2) . .
O12 Ta2 Ta1 31.4(2) . .
O9 Ta2 Ta1 81.1(2) . .
O3 Ta2 Ta1 45.81(17) . .
O18 Ta2 Ta3 134.9(3) . .
O11 Ta2 Ta3 81.2(2) . .
O6 Ta2 Ta3 32.0(2) . .
O12 Ta2 Ta3 122.4(2) . .
O9 Ta2 Ta3 81.3(2) . .
O3 Ta2 Ta3 45.39(17) . .
Ta1 Ta2 Ta3 91.16(2) . .
O18 Ta2 Ta6 133.3(3) . .
O11 Ta2 Ta6 122.4(2) . .
O6 Ta2 Ta6 79.3(2) . .
O12 Ta2 Ta6 80.1(2) . .
O9 Ta2 Ta6 30.7(2) . .
O3 Ta2 Ta6 45.18(16) . .
Ta1 Ta2 Ta6 62.579(17) . .
Ta3 Ta2 Ta6 60.004(15) . .
O18 Ta2 Ta4 136.1(3) . .
O11 Ta2 Ta4 31.8(2) . .
O6 Ta2 Ta4 81.8(3) . .
O12 Ta2 Ta4 82.8(2) . .
O9 Ta2 Ta4 121.3(2) . .
O3 Ta2 Ta4 45.44(16) . .
Ta1 Ta2 Ta4 59.599(16) . .
Ta3 Ta2 Ta4 59.88(2) . .
Ta6 Ta2 Ta4 90.607(17) . .
O19 Ta3 O6 102.6(4) . .
O19 Ta3 O10 104.2(4) . .
O6 Ta3 O10 90.6(3) . .
O19 Ta3 O8 100.3(4) . .
O6 Ta3 O8 89.0(3) . .
O10 Ta3 O8 154.9(3) . .
O19 Ta3 O16 101.9(4) . .
O6 Ta3 O16 155.1(3) . .
O10 Ta3 O16 87.3(3) . .
O8 Ta3 O16 82.6(3) . .
O19 Ta3 O3 177.2(3) . .
O6 Ta3 O3 78.7(3) . .
O10 Ta3 O3 78.2(3) . .
O8 Ta3 O3 77.1(3) . .
O16 Ta3 O3 76.7(3) . .
O19 Ta3 Ta2 135.2(3) . .
O6 Ta3 Ta2 32.5(2) . .
O10 Ta3 Ta2 82.6(2) . .
O8 Ta3 Ta2 83.7(2) . .
O16 Ta3 Ta2 122.8(2) . .
O3 Ta3 Ta2 46.18(18) . .
O19 Ta3 Ta6 132.3(3) . .
O6 Ta3 Ta6 79.8(2) . .
O10 Ta3 Ta6 123.5(2) . .
O8 Ta3 Ta6 32.1(2) . .
O16 Ta3 Ta6 80.7(2) . .
O3 Ta3 Ta6 45.30(17) . .
Ta2 Ta3 Ta6 60.201(18) . .
O19 Ta3 Ta5 133.6(3) . .
O6 Ta3 Ta5 123.7(2) . .
O10 Ta3 Ta5 79.2(2) . .
O8 Ta3 Ta5 80.2(2) . .
O16 Ta3 Ta5 31.8(2) . .
O3 Ta3 Ta5 45.03(19) . .
Ta2 Ta3 Ta5 91.18(2) . .
Ta6 Ta3 Ta5 62.30(2) . .
O19 Ta3 Ta4 136.6(3) . .
O6 Ta3 Ta4 82.9(2) . .
O10 Ta3 Ta4 32.4(2) . .
O8 Ta3 Ta4 122.9(2) . .
O16 Ta3 Ta4 82.2(2) . .
O3 Ta3 Ta4 45.83(17) . .
Ta2 Ta3 Ta4 60.55(2) . .
Ta6 Ta3 Ta4 91.11(2) . .
Ta5 Ta3 Ta4 59.59(2) . .
O13 Ta4 O10 102.7(4) . .
O13 Ta4 O11 103.4(3) . .
O10 Ta4 O11 88.8(3) . .
O13 Ta4 O14 102.1(4) . .
O10 Ta4 O14 87.6(3) . .
O11 Ta4 O14 154.4(3) . .
O13 Ta4 O4 102.6(4) . .
O10 Ta4 O4 154.7(3) . .
O11 Ta4 O4 87.0(3) . .
O14 Ta4 O4 85.5(3) . .
O13 Ta4 O3 179.5(4) . .
O10 Ta4 O3 77.5(3) . .
O11 Ta4 O3 77.1(3) . .
O14 Ta4 O3 77.4(3) . .
O4 Ta4 O3 77.3(3) . .
O13 Ta4 Ta5 134.2(3) . .
O10 Ta4 Ta5 79.6(2) . .
O11 Ta4 Ta5 122.4(2) . .
O14 Ta4 Ta5 32.2(2) . .
O4 Ta4 Ta5 81.7(2) . .
O3 Ta4 Ta5 45.35(18) . .
O13 Ta4 Ta1 134.1(3) . .
O10 Ta4 Ta1 123.2(2) . .
O11 Ta4 Ta1 78.7(2) . .
O14 Ta4 Ta1 82.2(2) . .
O4 Ta4 Ta1 31.6(2) . .
O3 Ta4 Ta1 45.77(17) . .
Ta5 Ta4 Ta1 62.946(16) . .
O13 Ta4 Ta3 134.9(3) . .
O10 Ta4 Ta3 32.3(2) . .
O11 Ta4 Ta3 80.6(2) . .
O14 Ta4 Ta3 82.9(2) . .
O4 Ta4 Ta3 122.5(2) . .
O3 Ta4 Ta3 45.22(17) . .
Ta5 Ta4 Ta3 60.173(16) . .
Ta1 Ta4 Ta3 90.92(2) . .
O13 Ta4 Ta2 134.9(3) . .
O10 Ta4 Ta2 81.6(3) . .
O11 Ta4 Ta2 31.5(2) . .
O14 Ta4 Ta2 123.1(2) . .
O4 Ta4 Ta2 81.8(2) . .
O3 Ta4 Ta2 45.61(18) . .
Ta5 Ta4 Ta2 90.947(17) . .
Ta1 Ta4 Ta2 59.52(2) . .
Ta3 Ta4 Ta2 59.567(16) . .
O17 Ta5 O16 103.3(4) . .
O17 Ta5 O14 103.1(4) . .
O16 Ta5 O14 93.3(3) . .
O17 Ta5 O7 100.7(3) . .
O16 Ta5 O7 89.7(3) . .
O14 Ta5 O7 154.6(3) . .
O17 Ta5 O2 101.1(3) . .
O16 Ta5 O2 154.0(3) . .
O14 Ta5 O2 89.9(3) . .
O7 Ta5 O2 76.9(3) . .
O17 Ta5 O3 176.4(3) . .
O16 Ta5 O3 79.0(3) . .
O14 Ta5 O3 79.4(3) . .
O7 Ta5 O3 76.5(3) . .
O2 Ta5 O3 76.2(3) . .
O17 Ta5 Cu1 93.7(3) . .
O16 Ta5 Cu1 129.1(3) . .
O14 Ta5 Cu1 129.1(2) . .
O7 Ta5 Cu1 39.7(2) . .
O2 Ta5 Cu1 39.5(2) . .
O3 Ta5 Cu1 82.64(17) . .
O17 Ta5 Ta4 136.3(3) . .
O16 Ta5 Ta4 84.4(2) . .
O14 Ta5 Ta4 33.3(2) . .
O7 Ta5 Ta4 122.5(2) . .
O2 Ta5 Ta4 84.2(2) . .
O3 Ta5 Ta4 46.21(17) . .
Cu1 Ta5 Ta4 114.65(4) . .
O17 Ta5 Ta3 137.2(3) . .
O16 Ta5 Ta3 33.9(2) . .
O14 Ta5 Ta3 83.7(2) . .
O7 Ta5 Ta3 84.9(2) . .
O2 Ta5 Ta3 121.3(2) . .
O3 Ta5 Ta3 45.27(17) . .
Cu1 Ta5 Ta3 114.68(4) . .
Ta4 Ta5 Ta3 60.238(17) . .
O15 Ta6 O9 104.3(4) . .
O15 Ta6 O8 102.8(4) . .
O9 Ta6 O8 93.3(3) . .
O15 Ta6 O1 101.2(4) . .
O9 Ta6 O1 90.1(3) . .
O8 Ta6 O1 154.1(3) . .
O15 Ta6 O7 101.2(3) . .
O9 Ta6 O7 153.3(3) . .
O8 Ta6 O7 88.7(3) . .
O1 Ta6 O7 77.2(3) . .
O15 Ta6 O3 176.6(4) . .
O9 Ta6 O3 78.4(3) . .
O8 Ta6 O3 78.9(3) . .
O1 Ta6 O3 76.6(3) . .
O7 Ta6 O3 75.8(3) . .
O15 Ta6 Cu1 94.2(3) . .
O9 Ta6 Cu1 129.4(2) . .
O8 Ta6 Cu1 128.2(2) . .
O1 Ta6 Cu1 39.7(2) . .
O7 Ta6 Cu1 39.7(2) . .
O3 Ta6 Cu1 82.45(18) . .
O15 Ta6 Ta3 136.6(3) . .
O9 Ta6 Ta3 82.4(2) . .
O8 Ta6 Ta3 33.9(2) . .
O1 Ta6 Ta3 121.8(2) . .
O7 Ta6 Ta3 84.5(2) . .
O3 Ta6 Ta3 45.29(17) . .
Cu1 Ta6 Ta3 114.67(4) . .
O15 Ta6 Ta2 136.9(3) . .
O9 Ta6 Ta2 32.5(2) . .
O8 Ta6 Ta2 84.7(2) . .
O1 Ta6 Ta2 84.41(19) . .
O7 Ta6 Ta2 121.6(2) . .
O3 Ta6 Ta2 45.95(18) . .
Cu1 Ta6 Ta2 114.47(4) . .
Ta3 Ta6 Ta2 59.794(17) . .
O5 Cu1 O2 96.6(3) 7_557 .
O5 Cu1 O7 174.9(3) 7_557 .
O2 Cu1 O7 80.8(3) . .
O5 Cu1 O1 94.2(3) 7_557 .
O2 Cu1 O1 80.6(3) . .
O7 Cu1 O1 81.1(3) . .
O5 Cu1 N11 91.3(4) 7_557 .
O2 Cu1 N11 97.0(4) . .
O7 Cu1 N11 93.3(4) . .
O1 Cu1 N11 174.2(4) . .
O5 Cu1 N10 91.0(4) 7_557 .
O2 Cu1 N10 172.1(4) . .
O7 Cu1 N10 91.8(4) . .
O1 Cu1 N10 101.0(5) . .
N11 Cu1 N10 80.7(5) . .
O5 Cu1 Ta5 137.4(3) 7_557 .
O2 Cu1 Ta5 42.0(2) . .
O7 Cu1 Ta5 41.2(2) . .
O1 Cu1 Ta5 88.9(2) . .
N11 Cu1 Ta5 85.8(3) . .
N10 Cu1 Ta5 130.1(3) . .
O5 Cu1 Ta6 134.1(3) 7_557 .
O2 Cu1 Ta6 88.7(2) . .
O7 Cu1 Ta6 41.9(2) . .
O1 Cu1 Ta6 41.6(2) . .
N11 Cu1 Ta6 133.4(3) . .
N10 Cu1 Ta6 87.5(4) . .
Ta5 Cu1 Ta6 68.07(4) . .
O5 Cu1 Ta1 86.6(2) 7_557 .
O2 Cu1 Ta1 41.3(2) . .
O7 Cu1 Ta1 88.6(2) . .
O1 Cu1 Ta1 41.6(2) . .
N11 Cu1 Ta1 137.3(4) . .
N10 Cu1 Ta1 142.0(4) . .
Ta5 Cu1 Ta1 68.15(4) . .
Ta6 Cu1 Ta1 67.98(4) . .
N14 Cu2 N6 178.3(7) . .
N14 Cu2 N8 84.6(7) . .
N6 Cu2 N8 97.1(7) . .
N14 Cu2 N4 92.7(8) . .
N6 Cu2 N4 85.6(7) . .
N8 Cu2 N4 177.3(7) . .
N5 Cu3 N5 92.3(10) 2 .
N5 Cu3 N12 85.3(6) 2 2
N5 Cu3 N12 175.4(5) . 2
N5 Cu3 N12 175.4(5) 2 .
N5 Cu3 N12 85.3(6) . .
N12 Cu3 N12 97.3(7) 2 .
O19 Cu4 N3 176.7(6) . .
O19 Cu4 N2 94.8(6) . .
N3 Cu4 N2 82.7(7) . .
O19 Cu4 O24 92.4(4) . .
N3 Cu4 O24 90.8(6) . .
N2 Cu4 O24 148.4(7) . .
O19 Cu4 O23 88.5(4) . .
N3 Cu4 O23 90.4(6) . .
N2 Cu4 O23 112.2(6) . .
O24 Cu4 O23 98.7(4) . .
N7 Cu5 N7 97.8(7) . 2_556
N7 Cu5 N9 176.6(5) . 2_556
N7 Cu5 N9 84.1(5) 2_556 2_556
N7 Cu5 N9 84.1(5) . .
N7 Cu5 N9 176.6(5) 2_556 .
N9 Cu5 N9 94.2(8) 2_556 .
Cu1 O1 Ta6 98.7(3) . .
Cu1 O1 Ta1 99.0(4) . .
Ta6 O1 Ta1 112.6(3) . .
Cu1 O2 Ta1 99.7(4) . .
Cu1 O2 Ta5 98.4(3) . .
Ta1 O2 Ta5 112.7(3) . .
Ta5 O3 Ta3 89.7(2) . .
Ta5 O3 Ta6 93.7(2) . .
Ta3 O3 Ta6 89.4(2) . .
Ta5 O3 Ta1 93.9(3) . .
Ta3 O3 Ta1 175.2(3) . .
Ta6 O3 Ta1 93.4(2) . .
Ta5 O3 Ta4 88.4(3) . .
Ta3 O3 Ta4 88.9(2) . .
Ta6 O3 Ta4 177.3(4) . .
Ta1 O3 Ta4 88.1(2) . .
Ta5 O3 Ta2 176.8(3) . .
Ta3 O3 Ta2 88.4(2) . .
Ta6 O3 Ta2 88.9(3) . .
Ta1 O3 Ta2 87.8(2) . .
Ta4 O3 Ta2 88.9(2) . .
Ta1 O4 Ta4 115.3(4) . .
Ta1 O5 Cu1 178.4(5) . 7_557
Ta3 O6 Ta2 115.5(4) . .
Cu1 O7 Ta5 99.1(3) . .
Cu1 O7 Ta6 98.4(3) . .
Ta5 O7 Ta6 113.1(3) . .
Ta6 O8 Ta3 114.0(4) . .
Ta6 O9 Ta2 116.7(4) . .
Ta3 O10 Ta4 115.3(4) . .
Ta2 O11 Ta4 116.7(4) . .
Ta1 O12 Ta2 115.4(4) . .
Ta5 O14 Ta4 114.6(4) . .
Ta5 O16 Ta3 114.3(4) . .
Ta3 O19 Cu4 168.2(6) . .
C2 N14 Cu2 110.7(19) . .
C12 N12 Cu3 105.0(10) . .
C6 N11 Cu1 108.1(11) . .
C5 N10 Cu1 112.8(13) . .
C9 N9 Cu5 109.7(10) . .
C7 N8 Cu2 111(2) . .
C10 N7 Cu5 109.1(11) . .
C11 N6 Cu2 110.6(17) . .
C8 N5 Cu3 106.6(11) . .
C3 N4 C3 39(2) 6_565 .
C3 N4 Cu2 107.9(18) 6_565 .
C3 N4 Cu2 107.9(18) . .
C8 C12 N12 110.0(15) . .
C1 N3 Cu4 114.1(17) . .
N6 C11 C3 112(2) . .
N6 C11 C3 112(2) . 6_565
C3 C11 C3 39(3) . 6_565
C4 N2 Cu4 113.3(15) . .
C9 C10 N7 117.6(17) . .
C10 C9 N9 111.0(15) . .
C12 C8 N5 109.2(17) . .
C2 C7 N8 119(4) . .
C5 C6 N11 116(2) . .
C6 C5 N10 116(2) . .
N2 C4 C1 112(2) . .
C7 C2 N14 115(4) . .
N3 C1 C4 108(3) . .
C3 C3 N4 70.7(12) 6_565 .
C3 C3 C11 70.7(13) 6_565 .
N4 C3 C11 111(3) . .

loop_
_geom_bond_atom_site_label_1
_geom_bond_atom_site_label_2
_geom_bond_distance
_geom_bond_site_symmetry_2
Ta1 O5 1.807(7) .
Ta1 O12 1.911(8) .
Ta1 O4 1.921(8) .
Ta1 O2 2.071(8) .
Ta1 O1 2.082(8) .
Ta1 O3 2.376(7) .
Ta1 Cu1 3.0965(19) .
Ta1 Ta2 3.3113(9) .
Ta1 Ta4 3.3141(8) .
Ta2 O18 1.785(8) .
Ta2 O11 1.963(8) .
Ta2 O6 1.981(8) .
Ta2 O12 2.006(8) .
Ta2 O9 2.009(8) .
Ta2 O3 2.399(8) .
Ta2 Ta3 3.3239(8) .
Ta2 Ta6 3.3376(9) .
Ta2 Ta4 3.3569(10) .
Ta3 O19 1.824(7) .
Ta3 O6 1.950(9) .
Ta3 O10 1.971(9) .
Ta3 O8 2.034(8) .
Ta3 O16 2.041(9) .
Ta3 O3 2.367(7) .
Ta3 Ta6 3.3310(8) .
Ta3 Ta5 3.3325(9) .
Ta3 Ta4 3.3347(9) .
Ta4 O13 1.788(8) .
Ta4 O10 1.976(8) .
Ta4 O11 1.980(8) .
Ta4 O14 1.998(8) .
Ta4 O4 2.001(7) .
Ta4 O3 2.392(7) .
Ta4 Ta5 3.3128(9) .
Ta5 O17 1.789(8) .
Ta5 O16 1.926(8) .
Ta5 O14 1.940(8) .
Ta5 O7 2.054(7) .
Ta5 O2 2.084(7) .
Ta5 O3 2.358(8) .
Ta5 Cu1 3.0784(19) .
Ta6 O15 1.804(8) .
Ta6 O9 1.910(8) .
Ta6 O8 1.937(7) .
Ta6 O1 2.070(7) .
Ta6 O7 2.079(8) .
Ta6 O3 2.368(7) .
Ta6 Cu1 3.080(2) .
Cu1 O5 1.934(7) 7_557
Cu1 O2 1.980(8) .
Cu1 O7 1.990(7) .
Cu1 O1 1.990(8) .
Cu1 N11 2.055(11) .
Cu1 N10 2.059(11) .
Cu2 N14 1.990(16) .
Cu2 N6 2.006(15) .
Cu2 N8 2.015(18) .
Cu2 N4 2.029(17) .
Cu3 N5 2.008(13) 2
Cu3 N5 2.008(13) .
Cu3 N12 2.018(12) 2
Cu3 N12 2.018(12) .
Cu4 O19 1.873(8) .
Cu4 N3 1.926(16) .
Cu4 N2 1.928(16) .
Cu4 O24 2.040(10) .
Cu4 O23 2.287(11) .
Cu5 N7 2.001(10) .
Cu5 N7 2.001(10) 2_556
Cu5 N9 2.015(12) 2_556
Cu5 N9 2.015(12) .
O5 Cu1 1.934(7) 7_557
N14 C2 1.49(4) .
N12 C12 1.501(19) .
N11 C6 1.55(2) .
N10 C5 1.43(2) .
N9 C9 1.445(19) .
N8 C7 1.41(4) .
N7 C10 1.43(2) .
N6 C11 1.49(3) .
N5 C8 1.47(2) .
N4 C3 1.49(4) 6_565
N4 C3 1.49(4) .
C12 C8 1.40(2) .
N3 C1 1.41(3) .
C11 C3 1.49(4) .
C11 C3 1.49(4) 6_565
N2 C4 1.44(3) .
C10 C9 1.41(2) .
C7 C2 1.38(5) .
C6 C5 1.26(3) .
C4 C1 1.47(4) .
C3 C3 0.99(6) 6_565

loop_
_platon_squeeze_void_nr
_platon_squeeze_void_average_x
_platon_squeeze_void_average_y
_platon_squeeze_void_average_z
_platon_squeeze_void_volume
_platon_squeeze_void_count_electrons
1 -0.031 0.000 -0.030 1727.6 105.9
2 -0.041 0.500 0.459 1727.7 105.9
